data_2205711
loop_
_publ_author_name
'Zhu, Jiarong'
'Chang, Hongjie'
'Feng, Xiao-Long'

_publ_section_title
;(+)-(1<i>S</i>,2<i>S</i>,3<i>S</i>,4<i>R</i>,5<i>R</i>)-<i>N</i>-(1,3-Dihydroxyprop-2-yl)-2,3,4-trihydroxy-5-(hydroxymethyl)-1-cyclohexanaminium
 picrate
;
_journal_issue 5
_journal_name_full 'Acta Crystallographica Section E'
_journal_page_first o1498
_journal_page_last o1500
_journal_paper_doi 10.1107/S1600536805012419
_journal_volume 61
_journal_year 2005
_chemical_formula_iupac 'C10 H22 N O6 +, C6 H2 N3 O7 -'
_chemical_formula_moiety 'C10 H22 N O6 +, C6 H2 N3 O7 -'
_chemical_formula_sum 'C16 H24 N4 O13'
_chemical_formula_weight 480.39
_chemical_name_systematic
;
(+)-(1S,2S,3S,4R,5R)-N-(1,3-Dihydroxyprop-2-yl)-2,3,4-trihydroxy-
5-(hydroxymethyl)-1-cyclohexanaminium picrate
;
_space_group_IT_number 4
_symmetry_cell_setting monoclinic
_symmetry_space_group_name_Hall 'P 2yb'
_symmetry_space_group_name_H-M 'P 1 21 1'
_atom_sites_solution_hydrogens geom
_atom_sites_solution_primary direct
_atom_sites_solution_secondary difmap
_audit_creation_method SHELXL-97
_cell_angle_alpha 90.00
_cell_angle_beta 95.769(2)
_cell_angle_gamma 90.00
_cell_formula_units_Z 2
_cell_length_a 8.7362(11)
_cell_length_b 6.8235(8)
_cell_length_c 16.957(2)
_cell_measurement_reflns_used 966
_cell_measurement_temperature 293(2)
_cell_measurement_theta_max 26.80
_cell_measurement_theta_min 3.22
_cell_volume 1005.7(2)
_computing_cell_refinement 'SAINT-Plus (Bruker, 1999)'
_computing_data_collection 'SMART (Bruker,1999)'
_computing_data_reduction SAINT-Plus
_computing_molecular_graphics SHELXTL
_computing_publication_material SHELXTL
_computing_structure_refinement SHELXTL
_computing_structure_solution 'SHELXTL (Bruker, 1999)'
_diffrn_ambient_temperature 293(2)
_diffrn_measured_fraction_theta_full 0.994
_diffrn_measured_fraction_theta_max 0.994
_diffrn_measurement_device_type 'Bruker SMART 1000 CCD'
_diffrn_measurement_method \w
_diffrn_radiation_monochromator graphite
_diffrn_radiation_source 'fine-focus sealed tube'
_diffrn_radiation_type MoK\a
_diffrn_radiation_wavelength 0.71073
_diffrn_reflns_av_R_equivalents 0.0205
_diffrn_reflns_av_sigmaI/netI 0.0207
_diffrn_reflns_limit_h_max 11
_diffrn_reflns_limit_h_min -10
_diffrn_reflns_limit_k_max 7
_diffrn_reflns_limit_k_min -8
_diffrn_reflns_limit_l_max 21
_diffrn_reflns_limit_l_min -21
_diffrn_reflns_number 6583
_diffrn_reflns_theta_full 27.03
_diffrn_reflns_theta_max 27.03
_diffrn_reflns_theta_min 1.21
_diffrn_standards_number 0
_exptl_absorpt_coefficient_mu 0.139
_exptl_absorpt_correction_T_max 0.9740
_exptl_absorpt_correction_T_min 0.8836
_exptl_absorpt_correction_type multi-scan
_exptl_absorpt_process_details '(SADABS; Sheldrick, 1996)'
_exptl_crystal_colour yellow
_exptl_crystal_density_diffrn 1.586
_exptl_crystal_density_method 'not measured'
_exptl_crystal_description block
_exptl_crystal_F_000 504
_exptl_crystal_size_max 0.33
_exptl_crystal_size_mid 0.25
_exptl_crystal_size_min 0.19
_refine_diff_density_max 0.410
_refine_diff_density_min -0.268
_refine_ls_extinction_method none
_refine_ls_goodness_of_fit_ref 1.049
_refine_ls_hydrogen_treatment constr
_refine_ls_matrix_type full
_refine_ls_number_parameters 304
_refine_ls_number_reflns 2383
_refine_ls_number_restraints 7
_refine_ls_restrained_S_all 1.096
_refine_ls_R_factor_all 0.0428
_refine_ls_R_factor_gt 0.0373
_refine_ls_shift/su_max 0.006
_refine_ls_shift/su_mean 0.000
_refine_ls_structure_factor_coef Fsqd
_refine_ls_weighting_details 'calc w = 1/[\s^2^(Fo^2^)+(0.0581P)^2^+0.2641P] where P = (Fo^2^+2Fc^2^)/3'
_refine_ls_weighting_scheme calc
_refine_ls_wR_factor_gt 0.0955
_refine_ls_wR_factor_ref 0.1029
_reflns_number_gt 2138
_reflns_number_total 2383
_reflns_threshold_expression I>2\s(I)
_cod_data_source_file fl6157.cif
_cod_data_source_block I
_cod_depositor_comments
;
The following automatic conversions were performed:
'_symmetry_cell_setting' value 'Monoclinic' changed to 'monoclinic'
according to '/home/saulius/struct/CIF-dictionaries/cif_core.dic'
dictionary named 'cif_core.dic' version 2.4.1 from 2010-06-29.

Automatic conversion script
Id: cif_fix_enum 1527 2010-12-29 10:47:43Z saulius 

The following automatic conversions were performed:

'_symmetry_cell_setting' value 'Monoclinic' changed to 'monoclinic'
according to /home/saulius/struct/CIF-dictionaries/cif_core.dic
dictionary named 'cif_core.dic' version 2.4.1 from 2010-06-29.

Automatic conversion script
Id: cif_fix_values 1715 2011-07-08 13:25:40Z adriana 
;
_cod_original_sg_symbol_H-M 'P 21'
_cod_database_code 2205711
_cod_database_fobs_code 2205711

loop_
_symmetry_equiv_pos_as_xyz
'x, y, z'
'-x, y+1/2, -z'

loop_
_atom_site_label
_atom_site_fract_x
_atom_site_fract_y
_atom_site_fract_z
_atom_site_U_iso_or_equiv
_atom_site_adp_type
_atom_site_calc_flag
_atom_site_refinement_flags
_atom_site_occupancy
_atom_site_type_symbol
C1 0.1457(3) 0.4600(4) 0.17641(14) 0.0292(5) Uani d . 1 C
H1 0.1677 0.5153 0.2297 0.035 Uiso calc R 1 H
C2 0.1553(3) 0.6253(4) 0.11585(14) 0.0292(5) Uani d . 1 C
H2 0.2543 0.6926 0.1268 0.035 Uiso calc R 1 H
C3 0.1422(3) 0.5455(4) 0.03067(13) 0.0266(5) Uani d . 1 C
H3 0.0437 0.4767 0.0209 0.032 Uiso calc R 1 H
C4 0.2704(3) 0.3976(4) 0.02347(14) 0.0288(5) Uani d . 1 C
H4 0.3682 0.4644 0.0389 0.035 Uiso calc R 1 H
C5 0.2589(3) 0.2261(4) 0.08035(15) 0.0299(5) Uani d . 1 C
H5A 0.1606 0.1592 0.0664 0.036 Uiso calc R 1 H
C6 0.2628(3) 0.2994(5) 0.16567(14) 0.0328(6) Uani d . 1 C
H6A 0.2434 0.1899 0.1998 0.039 Uiso calc R 1 H
H6B 0.3650 0.3489 0.1824 0.039 Uiso calc R 1 H
C7 -0.0920(3) 0.3454(5) 0.24305(14) 0.0337(6) Uani d . 1 C
H7 -0.0754 0.4598 0.2778 0.040 Uiso calc R 1 H
C8 -0.0211(4) 0.1681(5) 0.28631(15) 0.0397(7) Uani d . 1 C
H8A 0.0869 0.1928 0.3021 0.048 Uiso calc R 1 H
H8B -0.0717 0.1451 0.3339 0.048 Uiso calc R 1 H
C9 -0.2638(3) 0.3258(6) 0.21829(17) 0.0430(7) Uani d . 1 C
H9A -0.2834 0.2050 0.1888 0.052 Uiso calc R 1 H
H9B -0.3189 0.3201 0.2651 0.052 Uiso calc R 1 H
C10 0.3889(3) 0.0791(4) 0.07363(17) 0.0356(6) Uani d . 1 C
H10A 0.4856 0.1493 0.0750 0.043 Uiso calc R 1 H
H10B 0.3950 -0.0082 0.1190 0.043 Uiso calc R 1 H
C11 0.2983(3) 0.2813(4) 0.63925(15) 0.0361(6) Uani d . 1 C
C12 0.2020(3) 0.2824(5) 0.56480(17) 0.0437(7) Uani d . 1 C
C13 0.2573(4) 0.2997(5) 0.49253(17) 0.0501(8) Uani d . 1 C
H13 0.1896 0.3049 0.4466 0.060 Uiso calc R 1 H
C14 0.4129(4) 0.3093(5) 0.48800(16) 0.0454(7) Uani d . 1 C
C15 0.5167(4) 0.3100(5) 0.55580(16) 0.0400(6) Uani d . 1 C
H15 0.6220 0.3188 0.5523 0.048 Uiso calc R 1 H
C16 0.4589(3) 0.2972(4) 0.62796(15) 0.0361(6) Uani d . 1 C
O13 0.2480(2) 0.2740(4) 0.70600(11) 0.0459(5) Uani d . 1 O
N1 -0.0189(2) 0.3849(4) 0.16770(12) 0.0289(5) Uani d . 1 N
H1A -0.0777 0.4729 0.1391 0.035 Uiso calc R 1 H
H1B -0.0214 0.2730 0.1395 0.035 Uiso calc R 1 H
N2 0.0343(3) 0.2637(6) 0.56562(19) 0.0616(9) Uani d . 1 N
N3 0.4723(5) 0.3204(6) 0.41135(16) 0.0643(9) Uani d . 1 N
N4 0.5720(3) 0.3039(5) 0.69756(14) 0.0450(6) Uani d . 1 N
O1 0.0346(2) 0.7629(3) 0.12117(11) 0.0404(5) Uani d . 1 O
H1C 0.0542 0.8315 0.1606 0.061 Uiso calc R 1 H
O2 0.1443(2) 0.6993(3) -0.02586(10) 0.0351(4) Uani d . 1 O
H2A 0.2161 0.7736 -0.0127 0.053 Uiso calc R 1 H
O3 0.2735(2) 0.3321(4) -0.05605(10) 0.0409(5) Uani d . 1 O
H3A 0.1852 0.3234 -0.0773 0.061 Uiso calc R 1 H
O4 0.3681(2) -0.0348(3) 0.00280(12) 0.0395(5) Uani d . 1 O
H4A 0.3535 0.0384 -0.0356 0.059 Uiso calc R 1 H
O5 -0.0362(3) 0.0001(3) 0.23740(12) 0.0437(5) Uani d . 1 O
H5 -0.0980 -0.0757 0.2542 0.066 Uiso calc R 1 H
O6 -0.3177(3) 0.4873(4) 0.17053(12) 0.0486(6) Uani d . 1 O
H6C -0.3328 0.5810 0.1990 0.073 Uiso calc R 1 H
O7 -0.0172(3) 0.1647(7) 0.61563(17) 0.0829(11) Uani d . 1 O
O8 -0.0457(4) 0.3472(10) 0.5156(3) 0.145(2) Uani d U 1 O
O9 0.3797(4) 0.3431(7) 0.35258(14) 0.0988(13) Uani d . 1 O
O10 0.6105(4) 0.3101(7) 0.40870(16) 0.0864(10) Uani d . 1 O
O11 0.6939(3) 0.3832(6) 0.69244(17) 0.0843(12) Uani d . 1 O
O12 0.5427(3) 0.2238(6) 0.75837(14) 0.0756(10) Uani d . 1 O

loop_
_atom_site_aniso_label
_atom_site_aniso_U_11
_atom_site_aniso_U_22
_atom_site_aniso_U_33
_atom_site_aniso_U_12
_atom_site_aniso_U_13
_atom_site_aniso_U_23
C1 0.0280(12) 0.0360(14) 0.0231(10) -0.0061(11) -0.0005(9) 0.0000(11)
C2 0.0274(12) 0.0318(13) 0.0278(11) -0.0032(10) 0.0004(9) 0.0010(10)
C3 0.0240(11) 0.0302(12) 0.0253(11) -0.0036(9) 0.0014(8) 0.0034(10)
C4 0.0258(11) 0.0344(13) 0.0259(11) -0.0017(10) 0.0016(9) 0.0009(10)
C5 0.0236(11) 0.0329(14) 0.0326(12) -0.0009(10) 0.0007(9) 0.0020(11)
C6 0.0298(12) 0.0395(15) 0.0283(11) 0.0008(11) -0.0010(9) 0.0063(12)
C7 0.0382(13) 0.0400(15) 0.0245(11) -0.0063(12) 0.0117(10) -0.0036(11)
C8 0.0470(16) 0.0468(18) 0.0257(12) -0.0054(14) 0.0059(11) 0.0017(12)
C9 0.0385(15) 0.0516(18) 0.0409(14) -0.0026(14) 0.0132(11) 0.0030(15)
C10 0.0298(13) 0.0346(15) 0.0416(14) 0.0013(11) -0.0002(10) 0.0019(12)
C11 0.0412(14) 0.0330(14) 0.0330(12) 0.0053(12) -0.0013(10) -0.0008(12)
C12 0.0449(16) 0.0432(17) 0.0410(14) -0.0021(14) -0.0059(12) 0.0049(14)
C13 0.066(2) 0.0474(18) 0.0334(13) -0.0081(17) -0.0107(13) 0.0079(15)
C14 0.069(2) 0.0382(16) 0.0293(12) -0.0088(15) 0.0051(12) 0.0014(13)
C15 0.0481(16) 0.0344(15) 0.0379(13) -0.0014(13) 0.0072(12) 0.0005(13)
C16 0.0419(14) 0.0332(14) 0.0325(12) 0.0010(12) -0.0007(10) -0.0013(12)
O13 0.0445(11) 0.0574(14) 0.0361(10) 0.0120(11) 0.0053(8) 0.0037(10)
N1 0.0308(10) 0.0338(12) 0.0227(9) -0.0027(9) 0.0048(7) -0.0018(9)
N2 0.0471(16) 0.069(2) 0.0645(18) -0.0005(16) -0.0165(14) 0.0181(18)
N3 0.101(3) 0.0586(19) 0.0352(14) -0.019(2) 0.0161(15) 0.0004(15)
N4 0.0401(13) 0.0552(16) 0.0384(12) -0.0028(13) -0.0020(10) -0.0021(13)
O1 0.0485(11) 0.0368(11) 0.0356(9) 0.0082(9) 0.0032(8) -0.0056(9)
O2 0.0364(10) 0.0383(11) 0.0298(9) -0.0017(9) -0.0013(7) 0.0090(9)
O3 0.0435(11) 0.0514(12) 0.0281(9) 0.0061(11) 0.0060(8) -0.0020(9)
O4 0.0371(10) 0.0376(11) 0.0447(10) 0.0031(9) 0.0082(8) -0.0006(9)
O5 0.0496(12) 0.0406(12) 0.0434(11) -0.0024(10) 0.0170(9) -0.0048(10)
O6 0.0463(12) 0.0588(15) 0.0412(11) 0.0114(12) 0.0072(9) -0.0007(11)
O7 0.0517(15) 0.131(3) 0.0652(16) -0.0129(19) -0.0001(12) 0.019(2)
O8 0.068(2) 0.195(5) 0.165(4) -0.007(3) -0.032(2) 0.108(4)
O9 0.138(3) 0.125(3) 0.0306(12) -0.044(3) -0.0038(15) 0.0111(18)
O10 0.105(3) 0.104(3) 0.0566(15) -0.009(2) 0.0374(16) 0.0035(19)
O11 0.0512(14) 0.135(3) 0.0651(15) -0.0321(19) -0.0026(12) -0.006(2)
O12 0.0600(15) 0.119(3) 0.0441(13) -0.0126(18) -0.0140(11) 0.0231(16)

loop_
_atom_type_symbol
_atom_type_description
_atom_type_scat_dispersion_real
_atom_type_scat_dispersion_imag
_atom_type_scat_source
C C 0.0033 0.0000 'International Tables Vol C Tables 4.2.6.8 and 6.1.1.4'
H H 0.0000 0.0000 'International Tables Vol C Tables 4.2.6.8 and 6.1.1.4'
N N 0.0061 0.0000 'International Tables Vol C Tables 4.2.6.8 and 6.1.1.4'
O O 0.0106 0.0000 'International Tables Vol C Tables 4.2.6.8 and 6.1.1.4'

loop_
_geom_angle_atom_site_label_1
_geom_angle_atom_site_label_2
_geom_angle_atom_site_label_3
_geom_angle
_geom_angle_publ_flag
N1 C1 C6 112.7(2) y
N1 C1 C2 107.34(19) y
C6 C1 C2 111.5(2) y
N1 C1 H1 108.4 ?
C6 C1 H1 108.4 ?
C2 C1 H1 108.4 ?
O1 C2 C1 110.6(2) y
O1 C2 C3 107.94(19) y
C1 C2 C3 111.4(2) y
O1 C2 H2 108.9 ?
C1 C2 H2 108.9 ?
C3 C2 H2 108.9 ?
O2 C3 C4 112.08(19) y
O2 C3 C2 111.5(2) y
C4 C3 C2 108.94(19) y
O2 C3 H3 108.1 ?
C4 C3 H3 108.1 ?
C2 C3 H3 108.1 ?
O3 C4 C3 111.6(2) y
O3 C4 C5 111.5(2) y
C3 C4 C5 111.22(19) y
O3 C4 H4 107.4 ?
C3 C4 H4 107.4 ?
C5 C4 H4 107.4 ?
C4 C5 C10 111.1(2) y
C4 C5 C6 110.5(2) y
C10 C5 C6 109.9(2) y
C4 C5 H5A 108.4 ?
C10 C5 H5A 108.4 ?
C6 C5 H5A 108.4 ?
C1 C6 C5 113.4(2) y
C1 C6 H6A 108.9 ?
C5 C6 H6A 108.9 ?
C1 C6 H6B 108.9 ?
C5 C6 H6B 108.9 ?
H6A C6 H6B 107.7 ?
N1 C7 C8 111.5(2) y
N1 C7 C9 105.7(2) y
C8 C7 C9 114.0(2) y
N1 C7 H7 108.5 ?
C8 C7 H7 108.5 ?
C9 C7 H7 108.5 ?
O5 C8 C7 110.8(2) y
O5 C8 H8A 109.5 ?
C7 C8 H8A 109.5 ?
O5 C8 H8B 109.5 ?
C7 C8 H8B 109.5 ?
H8A C8 H8B 108.1 ?
O6 C9 C7 110.5(3) y
O6 C9 H9A 109.5 ?
C7 C9 H9A 109.5 ?
O6 C9 H9B 109.5 ?
C7 C9 H9B 109.5 ?
H9A C9 H9B 108.1 ?
O4 C10 C5 112.8(2) y
O4 C10 H10A 109.0 ?
C5 C10 H10A 109.0 ?
O4 C10 H10B 109.0 ?
C5 C10 H10B 109.0 ?
H10A C10 H10B 107.8 ?
O13 C11 C16 123.8(2) ?
O13 C11 C12 124.2(3) ?
C16 C11 C12 111.9(2) ?
C13 C12 C11 123.8(3) ?
C13 C12 N2 117.3(3) ?
C11 C12 N2 118.9(3) ?
C12 C13 C14 119.8(3) ?
C12 C13 H13 120.1 ?
C14 C13 H13 120.1 ?
C13 C14 C15 121.4(3) ?
C13 C14 N3 119.9(3) ?
C15 C14 N3 118.6(3) ?
C16 C15 C14 118.0(3) ?
C16 C15 H15 121.0 ?
C14 C15 H15 121.0 ?
C15 C16 C11 125.0(2) ?
C15 C16 N4 116.1(3) ?
C11 C16 N4 118.9(2) ?
C7 N1 C1 117.03(19) y
C7 N1 H1A 108.0 ?
C1 N1 H1A 108.0 ?
C7 N1 H1B 108.0 ?
C1 N1 H1B 108.0 ?
H1A N1 H1B 107.3 ?
O8 N2 O7 122.4(4) ?
O8 N2 C12 117.8(3) ?
O7 N2 C12 119.8(3) ?
O10 N3 O9 123.6(3) ?
O10 N3 C14 118.5(3) ?
O9 N3 C14 117.9(4) ?
O11 N4 O12 121.7(3) ?
O11 N4 C16 119.1(3) ?
O12 N4 C16 119.2(3) ?
C2 O1 H1C 109.5 ?
C3 O2 H2A 109.5 ?
C4 O3 H3A 109.5 ?
C10 O4 H4A 109.5 ?
C8 O5 H5 109.5 ?
C9 O6 H6C 109.5 ?

loop_
_geom_bond_atom_site_label_1
_geom_bond_atom_site_label_2
_geom_bond_distance
_geom_bond_publ_flag
C1 N1 1.520(3) y
C1 C6 1.523(4) y
C1 C2 1.534(4) y
C1 H1 0.9800 ?
C2 O1 1.421(3) y
C2 C3 1.537(3) y
C2 H2 0.9800 ?
C3 O2 1.423(3) y
C3 C4 1.522(4) y
C3 H3 0.9800 ?
C4 O3 1.423(3) y
C4 C5 1.527(4) y
C4 H4 0.9800 ?
C5 C10 1.528(4) y
C5 C6 1.528(4) y
C5 H5A 0.9800 ?
C6 H6A 0.9700 ?
C6 H6B 0.9700 ?
C7 N1 1.509(3) y
C7 C8 1.515(4) y
C7 C9 1.523(4) y
C7 H7 0.9800 ?
C8 O5 1.413(4) y
C8 H8A 0.9700 ?
C8 H8B 0.9700 ?
C9 O6 1.420(4) y
C9 H9A 0.9700 ?
C9 H9B 0.9700 ?
C10 O4 1.427(4) y
C10 H10A 0.9700 ?
C10 H10B 0.9700 ?
C11 O13 1.256(3) ?
C11 C16 1.440(4) ?
C11 C12 1.445(4) ?
C12 C13 1.367(4) ?
C12 N2 1.471(4) ?
C13 C14 1.371(5) ?
C13 H13 0.9300 ?
C14 C15 1.391(4) ?
C14 N3 1.449(4) ?
C15 C16 1.372(4) ?
C15 H15 0.9300 ?
C16 N4 1.461(4) ?
N1 H1A 0.9000 ?
N1 H1B 0.9000 ?
N2 O8 1.189(4) ?
N2 O7 1.207(4) ?
N3 O10 1.215(5) ?
N3 O9 1.229(4) ?
N4 O11 1.205(4) ?
N4 O12 1.217(4) ?
O1 H1C 0.8200 ?
O2 H2A 0.8200 ?
O3 H3A 0.8200 ?
O4 H4A 0.8200 ?
O5 H5 0.8200 ?
O6 H6C 0.8200 ?

loop_
_geom_hbond_atom_site_label_D
_geom_hbond_atom_site_label_H
_geom_hbond_atom_site_label_A
_geom_hbond_site_symmetry_A
_geom_hbond_distance_DH
_geom_hbond_distance_HA
_geom_hbond_distance_DA
_geom_hbond_angle_DHA
_geom_hbond_publ_flag
N1 H1A O6 . 0.90 2.22 2.707(3) 114 y
N1 H1A O1 . 0.90 2.24 2.751(3) 115 y
N1 H1B O2 2_545 0.90 2.17 2.839(3) 131 y
O1 H1C O5 1_565 0.82 1.96 2.671(3) 144 y
O2 H2A O4 1_565 0.82 1.86 2.676(3) 171 y
O3 H3A O1 2_545 0.82 2.03 2.844(3) 171 y
O4 H4A O3 . 0.82 2.14 2.790(3) 136 y
O4 H4A O6 2_545 0.82 2.30 2.932(3) 134 y
O5 H5 O13 2_546 0.82 1.84 2.662(3) 175 y
O6 H6C O13 2_556 0.82 2.15 2.885(3) 149 y
O6 H6C O12 2_556 0.82 2.26 2.898(4) 135 y

loop_
_geom_torsion_atom_site_label_1
_geom_torsion_atom_site_label_2
_geom_torsion_atom_site_label_3
_geom_torsion_atom_site_label_4
_geom_torsion
_geom_torsion_publ_flag
N1 C1 C2 O1 49.8(3) y
C6 C1 C2 O1 173.7(2) ?
N1 C1 C2 C3 -70.3(2) y
C6 C1 C2 C3 53.6(3) y
O1 C2 C3 O2 55.8(3) y
C1 C2 C3 O2 177.42(19) ?
O1 C2 C3 C4 -180.0(2) ?
C1 C2 C3 C4 -58.3(3) y
O2 C3 C4 O3 -50.5(3) y
C2 C3 C4 O3 -174.4(2) ?
O2 C3 C4 C5 -175.7(2) ?
C2 C3 C4 C5 60.4(3) y
O3 C4 C5 C10 55.4(3) y
C3 C4 C5 C10 -179.4(2) ?
O3 C4 C5 C6 177.6(2) ?
C3 C4 C5 C6 -57.2(3) y
N1 C1 C6 C5 70.2(3) y
C2 C1 C6 C5 -50.6(3) y
C4 C5 C6 C1 52.1(3) y
C10 C5 C6 C1 175.0(2) ?
N1 C7 C8 O5 -58.1(3) y
C9 C7 C8 O5 61.5(3) y
N1 C7 C9 O6 -50.6(3) y
C8 C7 C9 O6 -173.4(2) ?
C4 C5 C10 O4 -73.6(3) y
C6 C5 C10 O4 163.8(2) ?
O13 C11 C12 C13 176.8(3) ?
C16 C11 C12 C13 -1.0(5) ?
O13 C11 C12 N2 -3.3(5) ?
C16 C11 C12 N2 178.9(3) ?
C11 C12 C13 C14 2.6(6) ?
N2 C12 C13 C14 -177.3(3) ?
C12 C13 C14 C15 -2.7(5) ?
C12 C13 C14 N3 177.8(3) ?
C13 C14 C15 C16 1.1(5) ?
N3 C14 C15 C16 -179.3(3) ?
C14 C15 C16 C11 0.6(5) ?
C14 C15 C16 N4 -178.4(3) ?
O13 C11 C16 C15 -178.4(3) ?
C12 C11 C16 C15 -0.6(5) ?
O13 C11 C16 N4 0.5(5) ?
C12 C11 C16 N4 178.3(3) ?
C8 C7 N1 C1 -70.2(3) y
C9 C7 N1 C1 165.4(2) ?
C6 C1 N1 C7 100.1(3) ?
C2 C1 N1 C7 -136.8(2) ?
C13 C12 N2 O8 -33.1(6) ?
C11 C12 N2 O8 147.0(5) ?
C13 C12 N2 O7 146.3(4) ?
C11 C12 N2 O7 -33.7(5) ?
C13 C14 N3 O10 -173.1(4) ?
C15 C14 N3 O10 7.3(6) ?
C13 C14 N3 O9 8.0(6) ?
C15 C14 N3 O9 -171.6(4) ?
C15 C16 N4 O11 24.8(5) ?
C11 C16 N4 O11 -154.2(3) ?
C15 C16 N4 O12 -152.8(3) ?
C11 C16 N4 O12 28.2(5) ?
